data_7160958
loop_
_publ_author_name
'Suresh, Anisha'
'Shingole, Mahendra'
'Kaliappan, Krishna P.'

_publ_section_title
;
 Total synthesis of (<i>ent</i>)-linderolide E and
 (<i>ent</i>)-15-hydroxy- and 15-acetoxyisogermafurenolides, and
 structural revision of (<i>ent</i>)-linderolide E.
;
_journal_issue 8
_journal_name_full 'Organic &amp; biomolecular chemistry'
_journal_page_first 1678
_journal_page_last 1682
_journal_paper_doi 10.1039/d6ob00001k
_journal_volume 24
_journal_year 2026
_chemical_absolute_configuration unk
_chemical_formula_moiety 'C15 H18 O3'
_chemical_formula_sum 'C15 H18 O3'
_chemical_formula_weight 246.29
_space_group_crystal_system orthorhombic
_space_group_IT_number 19
_space_group_name_Hall 'P 2ac 2ab'
_space_group_name_H-M_alt 'P 21 21 21'
_atom_sites_solution_hydrogens geom
_audit_block_doi 10.5517/ccdc.csd.cc2pb44b
_audit_creation_date 2025-03-04
_audit_creation_method
;
Olex2 1.5-ac6-016
(compiled 2024.01.13 svn.r2f8d729c for Rigaku Oxford Diffraction, GUI svn.r6897)
;
_audit_update_record
;
2025-08-23 deposited with the CCDC.	2026-01-29 downloaded from the CCDC.
;
_cell_angle_alpha 90
_cell_angle_beta 90
_cell_angle_gamma 90
_cell_formula_units_Z 4
_cell_length_a 9.8030(10)
_cell_length_b 10.3295(12)
_cell_length_c 12.6647(15)
_cell_measurement_reflns_used 4162
_cell_measurement_temperature 150.00
_cell_measurement_theta_max 23.24
_cell_measurement_theta_min 2.54
_cell_volume 1282.4(2)
_computing_cell_refinement 'SAINT V8.40A (Bruker, 2019)'
_computing_data_reduction 'SAINT V8.40A (Bruker, 2019)'
_computing_molecular_graphics 'Olex2 1.5-ac6-016 (Dolomanov et al., 2009)'
_computing_publication_material 'Olex2 1.5-ac6-016 (Dolomanov et al., 2009)'
_computing_structure_refinement 'SHELXL 2018/3 (Sheldrick, 2015)'
_computing_structure_solution 'SHELXT 2014/5 (Sheldrick, 2014)'
_diffrn_ambient_temperature 150.00
_diffrn_measured_fraction_theta_full 0.998
_diffrn_measured_fraction_theta_max 0.998
_diffrn_measurement_device_type 'Bruker APEX-II CCD'
_diffrn_measurement_method '\f and \w scans'
_diffrn_radiation_type MoK\a
_diffrn_radiation_wavelength 0.71073
_diffrn_reflns_av_R_equivalents 0.0608
_diffrn_reflns_av_unetI/netI 0.0399
_diffrn_reflns_Laue_measured_fraction_full 0.998
_diffrn_reflns_Laue_measured_fraction_max 0.998
_diffrn_reflns_limit_h_max 11
_diffrn_reflns_limit_h_min -10
_diffrn_reflns_limit_k_max 12
_diffrn_reflns_limit_k_min -12
_diffrn_reflns_limit_l_max 15
_diffrn_reflns_limit_l_min -15
_diffrn_reflns_number 13354
_diffrn_reflns_point_group_measured_fraction_full 0.997
_diffrn_reflns_point_group_measured_fraction_max 0.997
_diffrn_reflns_theta_full 25.045
_diffrn_reflns_theta_max 25.045
_diffrn_reflns_theta_min 2.544
_diffrn_source_current 1.4
_diffrn_source_power 0.07
_diffrn_source_voltage 50.0
_diffrn_standards_number 0
_exptl_absorpt_coefficient_mu 0.088
_exptl_absorpt_correction_T_max 0.7452
_exptl_absorpt_correction_T_min 0.5049
_exptl_absorpt_correction_type numerical
_exptl_absorpt_process_details
;
SADABS-2016/2 (Bruker,2016/2) was used for absorption correction.
wR2(int) was 0.1344 before and 0.0744 after correction.
The Ratio of minimum to maximum transmission is 0.6775.
The \l/2 correction factor is Not present.
;
_exptl_crystal_colour colourless
_exptl_crystal_colour_primary colourless
_exptl_crystal_density_diffrn 1.276
_exptl_crystal_description block
_exptl_crystal_F_000 528
_exptl_crystal_size_max 0.5
_exptl_crystal_size_mid 0.45
_exptl_crystal_size_min 0.35
_refine_diff_density_max 0.146
_refine_diff_density_min -0.132
_refine_diff_density_rms 0.037
_refine_ls_abs_structure_details
;
 Flack x determined using 730 quotients [(I+)-(I-)]/[(I+)+(I-)]
 (Parsons, Flack and Wagner, Acta Cryst. B69 (2013) 249-259).
;
_refine_ls_abs_structure_Flack -0.5(7)
_refine_ls_extinction_method none
_refine_ls_goodness_of_fit_ref 1.050
_refine_ls_hydrogen_treatment constr
_refine_ls_matrix_type full
_refine_ls_number_parameters 166
_refine_ls_number_reflns 2265
_refine_ls_number_restraints 0
_refine_ls_restrained_S_all 1.050
_refine_ls_R_factor_all 0.0485
_refine_ls_R_factor_gt 0.0379
_refine_ls_shift/su_max 0.000
_refine_ls_shift/su_mean 0.000
_refine_ls_structure_factor_coef Fsqd
_refine_ls_weighting_details 'w=1/[\s^2^(Fo^2^)+(0.0442P)^2^+0.1230P] where P=(Fo^2^+2Fc^2^)/3'
_refine_ls_weighting_scheme calc
_refine_ls_wR_factor_gt 0.0850
_refine_ls_wR_factor_ref 0.0909
_reflns_Friedel_coverage 0.715
_reflns_Friedel_fraction_full 0.997
_reflns_Friedel_fraction_max 0.997
_reflns_number_gt 1955
_reflns_number_total 2265
_reflns_threshold_expression 'I > 2\s(I)'
_cod_data_source_file d6ob00001k2.cif
_cod_data_source_block kpk_227_as_073_0m
_cod_depositor_comments 'Adding full bibliography for 7160958--7160961.cif.'
_cod_database_code 7160958
_shelx_shelxl_version_number 2018/3
_shelx_space_group_comment
;
The symmetry employed for this shelxl refinement is uniquely defined
by the following loop, which should always be used as a source of
symmetry information in preference to the above space-group names.
They are only intended as comments.
;
_shelx_estimated_absorpt_t_max 0.970
_shelx_estimated_absorpt_t_min 0.957
_olex2_refinement_description
;
1. Fixed Uiso
 At 1.2 times of:
  All C(H) groups, All C(H,H) groups
 At 1.5 times of:
  All C(H,H,H) groups, All O(H) groups
2.a Ternary CH refined with riding coordinates:
 C15(H15), C11(H11), C14(H14)
2.b Secondary CH2 refined with riding coordinates:
 C5(H5A,H5B), C12(H12A,H12B)
2.c Aromatic/amide H refined with riding coordinates:
 C1(H1), C2(H2)
2.d X=CH2 refined with riding coordinates:
 C4(H4A,H4B)
2.e Idealised Me refined as rotating group:
 C8(H8A,H8B,H8C), C9(H9A,H9B,H9C)
2.f Idealised tetrahedral OH refined as rotating group:
 O3(H3)
;
_olex2_submission_special_instructions 'No special instructions were received'

loop_
_space_group_symop_operation_xyz
'x, y, z'
'x+1/2, -y+1/2, -z'
'-x, y+1/2, -z+1/2'
'-x+1/2, -y, z+1/2'

loop_
_atom_site_label
_atom_site_type_symbol
_atom_site_fract_x
_atom_site_fract_y
_atom_site_fract_z
_atom_site_U_iso_or_equiv
_atom_site_adp_type
_atom_site_occupancy
_atom_site_site_symmetry_order
_atom_site_calc_flag
_atom_site_refinement_flags_posn
_atom_site_refinement_flags_adp
_atom_site_refinement_flags_occupancy
_atom_site_disorder_assembly
_atom_site_disorder_group
O1 O 0.09127(19) 0.4386(2) 0.64615(16) 0.0572(6) Uani 1 1 d . . . . .
O2 O 0.19980(16) 0.37884(19) 0.79340(13) 0.0433(5) Uani 1 1 d . . . . .
O3 O 0.86391(19) 0.55475(19) 0.76514(18) 0.0548(6) Uani 1 1 d . . . . .
H3 H 0.929538 0.537376 0.724921 0.082 Uiso 1 1 calc R U . . .
C4 C 0.8397(3) 0.2367(3) 0.7540(2) 0.0473(7) Uani 1 1 d . . . . .
H4A H 0.791091 0.166821 0.723022 0.057 Uiso 1 1 calc R U . . .
H4B H 0.936182 0.232542 0.760363 0.057 Uiso 1 1 calc R U . . .
C1 C 0.7666(3) 0.5036(3) 0.9311(2) 0.0489(8) Uani 1 1 d . . . . .
H1 H 0.808321 0.568661 0.973142 0.059 Uiso 1 1 calc R U . . .
C2 C 0.6439(3) 0.4651(3) 0.9571(2) 0.0452(7) Uani 1 1 d . . . . .
H2 H 0.603330 0.502432 1.018033 0.054 Uiso 1 1 calc R U . . .
C3 C 0.5627(3) 0.3654(3) 0.89703(18) 0.0349(6) Uani 1 1 d . . . . .
C15 C 0.6221(2) 0.3586(2) 0.78321(18) 0.0310(6) Uani 1 1 d . . . . .
H15 H 0.607453 0.446199 0.751483 0.037 Uiso 1 1 calc R U . . .
C5 C 0.5433(2) 0.2635(3) 0.7137(2) 0.0371(6) Uani 1 1 d . . . . .
H5A H 0.579397 0.265160 0.640719 0.044 Uiso 1 1 calc R U . . .
H5B H 0.552555 0.174380 0.741648 0.044 Uiso 1 1 calc R U . . .
C6 C 0.3979(2) 0.3038(2) 0.71469(19) 0.0341(6) Uani 1 1 d . . . . .
C7 C 0.3173(3) 0.3457(3) 0.63749(19) 0.0378(6) Uani 1 1 d . . . . .
C8 C 0.3398(3) 0.3528(3) 0.5213(2) 0.0509(8) Uani 1 1 d . . . . .
H8A H 0.357965 0.442691 0.500988 0.076 Uiso 1 1 calc R U . . .
H8B H 0.258140 0.321780 0.484506 0.076 Uiso 1 1 calc R U . . .
H8C H 0.417954 0.298607 0.502050 0.076 Uiso 1 1 calc R U . . .
C9 C 0.5752(3) 0.2346(3) 0.9553(2) 0.0508(8) Uani 1 1 d . . . . .
H9A H 0.670095 0.204904 0.952749 0.076 Uiso 1 1 calc R U . . .
H9B H 0.516289 0.170484 0.921035 0.076 Uiso 1 1 calc R U . . .
H9C H 0.547143 0.245415 1.029026 0.076 Uiso 1 1 calc R U . . .
C10 C 0.1914(3) 0.3915(3) 0.6869(2) 0.0412(6) Uani 1 1 d . . . . .
C11 C 0.3297(2) 0.3203(3) 0.81908(19) 0.0366(6) Uani 1 1 d . . . . .
H11 H 0.314825 0.233796 0.852677 0.044 Uiso 1 1 calc R U . . .
C12 C 0.4126(2) 0.4062(3) 0.89217(19) 0.0354(6) Uani 1 1 d . . . . .
H12A H 0.373039 0.402452 0.964038 0.042 Uiso 1 1 calc R U . . .
H12B H 0.406735 0.496885 0.867287 0.042 Uiso 1 1 calc R U . . .
C13 C 0.7732(2) 0.3396(3) 0.78830(18) 0.0344(6) Uani 1 1 d . . . . .
C14 C 0.8455(3) 0.4514(3) 0.8389(2) 0.0414(7) Uani 1 1 d . . . . .
H14 H 0.936979 0.421679 0.864128 0.050 Uiso 1 1 calc R U . . .

loop_
_atom_site_aniso_label
_atom_site_aniso_U_11
_atom_site_aniso_U_22
_atom_site_aniso_U_33
_atom_site_aniso_U_23
_atom_site_aniso_U_13
_atom_site_aniso_U_12
O1 0.0339(11) 0.0828(16) 0.0549(12) 0.0111(11) -0.0049(9) 0.0106(11)
O2 0.0270(9) 0.0626(13) 0.0403(10) 0.0054(9) 0.0037(8) 0.0051(9)
O3 0.0475(12) 0.0508(12) 0.0660(14) 0.0057(10) 0.0135(10) -0.0050(10)
C4 0.0352(14) 0.0525(17) 0.0543(17) -0.0046(14) 0.0016(13) 0.0071(14)
C1 0.0396(16) 0.0609(19) 0.0462(16) -0.0150(14) -0.0032(12) -0.0062(14)
C2 0.0394(15) 0.0624(19) 0.0338(14) -0.0093(13) 0.0021(12) 0.0002(14)
C3 0.0322(13) 0.0449(15) 0.0275(11) 0.0039(11) 0.0023(10) 0.0014(12)
C15 0.0293(12) 0.0329(13) 0.0306(12) 0.0014(11) 0.0011(10) 0.0028(10)
C5 0.0341(13) 0.0418(15) 0.0352(13) -0.0046(12) -0.0004(11) 0.0041(12)
C6 0.0319(13) 0.0356(13) 0.0349(13) -0.0022(11) 0.0018(11) -0.0001(11)
C7 0.0321(14) 0.0444(16) 0.0370(13) -0.0001(12) -0.0012(11) -0.0034(13)
C8 0.0471(17) 0.068(2) 0.0376(14) -0.0015(14) -0.0019(13) -0.0007(16)
C9 0.0455(16) 0.0616(19) 0.0453(15) 0.0217(14) -0.0009(13) 0.0055(16)
C10 0.0313(13) 0.0541(17) 0.0382(13) 0.0026(13) -0.0005(11) 0.0001(14)
C11 0.0278(13) 0.0440(15) 0.0381(13) 0.0064(12) 0.0018(11) 0.0029(12)
C12 0.0340(13) 0.0430(15) 0.0290(12) 0.0021(11) 0.0067(10) 0.0032(13)
C13 0.0299(12) 0.0407(16) 0.0326(13) 0.0044(12) 0.0021(10) 0.0039(11)
C14 0.0294(13) 0.0473(16) 0.0475(16) -0.0011(13) 0.0000(12) -0.0001(13)

loop_
_atom_type_symbol
_atom_type_description
_atom_type_scat_dispersion_real
_atom_type_scat_dispersion_imag
_atom_type_scat_source
C C 0.0033 0.0016 'International Tables Vol C Tables 4.2.6.8 and 6.1.1.4'
H H 0.0000 0.0000 'International Tables Vol C Tables 4.2.6.8 and 6.1.1.4'
O O 0.0106 0.0060 'International Tables Vol C Tables 4.2.6.8 and 6.1.1.4'

loop_
_geom_angle_atom_site_label_1
_geom_angle_atom_site_label_2
_geom_angle_atom_site_label_3
_geom_angle
_geom_angle_site_symmetry_1
_geom_angle_site_symmetry_3
_geom_angle_publ_flag
C10 O2 C11 108.49(19) . . ?
C14 O3 H3 109.5 . . ?
H4A C4 H4B 120.0 . . ?
C13 C4 H4A 120.0 . . ?
C13 C4 H4B 120.0 . . ?
C2 C1 H1 118.0 . . ?
C2 C1 C14 124.1(3) . . ?
C14 C1 H1 118.0 . . ?
C1 C2 H2 117.8 . . ?
C1 C2 C3 124.4(3) . . ?
C3 C2 H2 117.8 . . ?
C2 C3 C15 107.5(2) . . ?
C2 C3 C9 108.3(2) . . ?
C2 C3 C12 109.9(2) . . ?
C9 C3 C15 111.9(2) . . ?
C12 C3 C15 109.52(19) . . ?
C12 C3 C9 109.6(2) . . ?
C3 C15 H15 106.1 . . ?
C5 C15 C3 111.9(2) . . ?
C5 C15 H15 106.1 . . ?
C13 C15 C3 109.64(19) . . ?
C13 C15 H15 106.1 . . ?
C13 C15 C5 116.1(2) . . ?
C15 C5 H5A 110.2 . . ?
C15 C5 H5B 110.2 . . ?
H5A C5 H5B 108.5 . . ?
C6 C5 C15 107.4(2) . . ?
C6 C5 H5A 110.2 . . ?
C6 C5 H5B 110.2 . . ?
C5 C6 C11 118.0(2) . . ?
C7 C6 C5 131.0(2) . . ?
C7 C6 C11 110.4(2) . . ?
C6 C7 C8 130.9(3) . . ?
C6 C7 C10 107.0(2) . . ?
C10 C7 C8 122.1(2) . . ?
C7 C8 H8A 109.5 . . ?
C7 C8 H8B 109.5 . . ?
C7 C8 H8C 109.5 . . ?
H8A C8 H8B 109.5 . . ?
H8A C8 H8C 109.5 . . ?
H8B C8 H8C 109.5 . . ?
C3 C9 H9A 109.5 . . ?
C3 C9 H9B 109.5 . . ?
C3 C9 H9C 109.5 . . ?
H9A C9 H9B 109.5 . . ?
H9A C9 H9C 109.5 . . ?
H9B C9 H9C 109.5 . . ?
O1 C10 O2 120.8(2) . . ?
O1 C10 C7 129.2(2) . . ?
O2 C10 C7 110.0(2) . . ?
O2 C11 C6 104.06(19) . . ?
O2 C11 H11 109.9 . . ?
O2 C11 C12 111.3(2) . . ?
C6 C11 H11 109.9 . . ?
C6 C11 C12 111.6(2) . . ?
C12 C11 H11 109.9 . . ?
C3 C12 H12A 109.2 . . ?
C3 C12 H12B 109.2 . . ?
C11 C12 C3 112.2(2) . . ?
C11 C12 H12A 109.2 . . ?
C11 C12 H12B 109.2 . . ?
H12A C12 H12B 107.9 . . ?
C4 C13 C15 125.5(3) . . ?
C4 C13 C14 121.8(2) . . ?
C15 C13 C14 112.7(2) . . ?
O3 C14 C1 107.7(2) . . ?
O3 C14 C13 110.8(2) . . ?
O3 C14 H14 108.9 . . ?
C1 C14 H14 108.9 . . ?
C13 C14 C1 111.5(2) . . ?
C13 C14 H14 108.9 . . ?

loop_
_geom_bond_atom_site_label_1
_geom_bond_atom_site_label_2
_geom_bond_distance
_geom_bond_site_symmetry_2
_geom_bond_publ_flag
O1 C10 1.211(3) . ?
O2 C10 1.358(3) . ?
O2 C11 1.447(3) . ?
O3 H3 0.8400 . ?
O3 C14 1.431(3) . ?
C4 H4A 0.9500 . ?
C4 H4B 0.9500 . ?
C4 C13 1.320(4) . ?
C1 H1 0.9500 . ?
C1 C2 1.309(4) . ?
C1 C14 1.500(4) . ?
C2 H2 0.9500 . ?
C2 C3 1.507(4) . ?
C3 C15 1.556(3) . ?
C3 C9 1.544(4) . ?
C3 C12 1.533(4) . ?
C15 H15 1.0000 . ?
C15 C5 1.529(3) . ?
C15 C13 1.496(3) . ?
C5 H5A 0.9900 . ?
C5 H5B 0.9900 . ?
C5 C6 1.485(3) . ?
C6 C7 1.329(3) . ?
C6 C11 1.491(3) . ?
C7 C8 1.489(3) . ?
C7 C10 1.463(4) . ?
C8 H8A 0.9800 . ?
C8 H8B 0.9800 . ?
C8 H8C 0.9800 . ?
C9 H9A 0.9800 . ?
C9 H9B 0.9800 . ?
C9 H9C 0.9800 . ?
C11 H11 1.0000 . ?
C11 C12 1.518(3) . ?
C12 H12A 0.9900 . ?
C12 H12B 0.9900 . ?
C13 C14 1.499(4) . ?
C14 H14 1.0000 . ?

loop_
_geom_torsion_atom_site_label_1
_geom_torsion_atom_site_label_2
_geom_torsion_atom_site_label_3
_geom_torsion_atom_site_label_4
_geom_torsion
_geom_torsion_site_symmetry_1
_geom_torsion_site_symmetry_2
_geom_torsion_site_symmetry_3
_geom_torsion_site_symmetry_4
_geom_torsion_publ_flag
O2 C11 C12 C3 -164.73(19) . . . . ?
C4 C13 C14 O3 99.9(3) . . . . ?
C4 C13 C14 C1 -140.1(3) . . . . ?
C1 C2 C3 C15 -21.2(4) . . . . ?
C1 C2 C3 C9 100.0(3) . . . . ?
C1 C2 C3 C12 -140.3(3) . . . . ?
C2 C1 C14 O3 115.3(3) . . . . ?
C2 C1 C14 C13 -6.5(4) . . . . ?
C2 C3 C15 C5 -177.9(2) . . . . ?
C2 C3 C15 C13 51.7(3) . . . . ?
C2 C3 C12 C11 171.5(2) . . . . ?
C3 C15 C5 C6 56.3(3) . . . . ?
C3 C15 C13 C4 115.5(3) . . . . ?
C3 C15 C13 C14 -63.8(3) . . . . ?
C15 C3 C12 C11 53.6(3) . . . . ?
C15 C5 C6 C7 116.2(3) . . . . ?
C15 C5 C6 C11 -53.8(3) . . . . ?
C15 C13 C14 O3 -80.8(3) . . . . ?
C15 C13 C14 C1 39.2(3) . . . . ?
C5 C15 C13 C4 -12.6(4) . . . . ?
C5 C15 C13 C14 168.1(2) . . . . ?
C5 C6 C7 C8 7.8(5) . . . . ?
C5 C6 C7 C10 -170.8(3) . . . . ?
C5 C6 C11 O2 171.1(2) . . . . ?
C5 C6 C11 C12 51.0(3) . . . . ?
C6 C7 C10 O1 179.1(3) . . . . ?
C6 C7 C10 O2 1.3(3) . . . . ?
C6 C11 C12 C3 -49.0(3) . . . . ?
C7 C6 C11 O2 -0.8(3) . . . . ?
C7 C6 C11 C12 -120.9(3) . . . . ?
C8 C7 C10 O1 0.4(5) . . . . ?
C8 C7 C10 O2 -177.4(3) . . . . ?
C9 C3 C15 C5 63.2(3) . . . . ?
C9 C3 C15 C13 -67.1(3) . . . . ?
C9 C3 C12 C11 -69.5(3) . . . . ?
C10 O2 C11 C6 1.6(3) . . . . ?
C10 O2 C11 C12 121.9(2) . . . . ?
C11 O2 C10 O1 -179.9(3) . . . . ?
C11 O2 C10 C7 -1.9(3) . . . . ?
C11 C6 C7 C8 178.4(3) . . . . ?
C11 C6 C7 C10 -0.2(3) . . . . ?
C12 C3 C15 C5 -58.5(3) . . . . ?
C12 C3 C15 C13 171.1(2) . . . . ?
C13 C15 C5 C6 -176.7(2) . . . . ?
C14 C1 C2 C3 -1.6(5) . . . . ?
